data_7013832
loop_
_publ_author_name
'Lonnon, David G.'
'Craig, Donald C.'
'Colbran, Stephen B.'
'Bernhardt, Paul V.'

_publ_section_title
;
 Novel one-dimensional structures and solution behaviour of copper(II)
 bromide and chloride complexes of a new pentapyridyldiamine ligand.
;
_journal_issue 5
_journal_name_full 'Dalton transactions (Cambridge, England : 2003)'
_journal_page_first 778
_journal_page_last 787
_journal_paper_doi 10.1039/b315202b
_journal_year 2004
_chemical_formula_moiety 'C31 H31 Cl3 Cu2 N7 1+,Cl 1-,6(H2 O)'
_chemical_formula_sum 'C31 H43 Cl4 Cu2 N7 O6'
_chemical_formula_weight 878.6
_space_group_IT_number 15
_symmetry_cell_setting monoclinic
_symmetry_space_group_name_Hall '-C 2yc'
_symmetry_space_group_name_H-M 'C 1 2/c 1'
_atom_type_scat_source 'International Tables for X-ray Crystallography, Vol. IV'
_cell_angle_alpha 90
_cell_angle_beta 113.12(2)
_cell_angle_gamma 90
_cell_formula_units_Z 8
_cell_length_a 25.159(15)
_cell_length_b 16.587(5)
_cell_length_c 21.312(11)
_cell_measurement_reflns_used 10
_cell_measurement_temperature 294
_cell_measurement_theta_max 20
_cell_measurement_theta_min 18
_cell_volume 8179(7)
_diffrn_measurement_device_type 'Nonius CAD-4'
_diffrn_measurement_method \w--2\q
_diffrn_radiation_type 'Cu K\a'
_diffrn_radiation_wavelength 1.54184
_diffrn_reflns_av_R_equivalents 0.029
_diffrn_reflns_limit_h_max 26
_diffrn_reflns_limit_h_min -29
_diffrn_reflns_limit_k_max 19
_diffrn_reflns_limit_k_min -4
_diffrn_reflns_limit_l_max 25
_diffrn_reflns_limit_l_min -2
_diffrn_reflns_number 7171
_diffrn_reflns_theta_max 65
_diffrn_standards_decay_% 4
_diffrn_standards_interval_time 30min
_diffrn_standards_number 1
_exptl_absorpt_coefficient_mu 4.122
_exptl_absorpt_correction_T_max 0.78
_exptl_absorpt_correction_T_min 0.67
_exptl_absorpt_correction_type analytical
_exptl_absorpt_process_details '(DeMeulenaer & Tompa, 1965)'
_exptl_crystal_colour blue
_exptl_crystal_density_diffrn 1.43
_exptl_crystal_density_method 'not measured'
_exptl_crystal_description prism
_exptl_crystal_F_000 3616.0
_exptl_crystal_size_max 0.40
_exptl_crystal_size_mid 0.09
_exptl_crystal_size_min 0.07
_refine_diff_density_max 1.21
_refine_diff_density_min -1.05
_refine_ls_extinction_method none
_refine_ls_goodness_of_fit_ref 1.77
_refine_ls_hydrogen_treatment noref
_refine_ls_number_parameters 464
_refine_ls_number_reflns 4122
_refine_ls_R_factor_gt 0.057
_refine_ls_shift/su_max 0.006
_refine_ls_structure_factor_coef F
_refine_ls_weighting_details 'w = 1/[\s^2^(F) + 0.0004F^2^]'
_refine_ls_weighting_scheme calc
_refine_ls_wR_factor_ref 0.079
_reflns_number_gt 4122
_reflns_number_total 6962
_reflns_threshold_expression I>2\s(I)
_cod_data_source_file b315202b.txt
_cod_data_source_block '[Cu2(L)Cl3]Cl.6H2O'
_cod_original_sg_symbol_H-M 'C 2/c'
_cod_database_code 7013832

loop_
_symmetry_equiv_pos_site_id
_symmetry_equiv_pos_as_xyz
1 x,y,z
2 x,-y,1/2+z
3 -x,-y,-z
4 -x,y,1/2-z
5 1/2+x,1/2+y,z
6 1/2+x,1/2-y,1/2+z
7 1/2-x,1/2-y,-z
8 1/2-x,1/2+y,1/2-z

loop_
_atom_site_label
_atom_site_fract_x
_atom_site_fract_y
_atom_site_fract_z
_atom_site_U_iso_or_equiv
_atom_site_adp_type
_atom_site_type_symbol
_atom_site_occupancy
Cu1 0.36965(4) 0.52867(6) 0.52465(5) 0.0464(3) Uani Cu 1.0
Cu2 0.34404(4) 0.36253(6) 0.23329(4) 0.0441(3) Uani Cu 1.0
Cl1 0.45338(7) 0.46025(11) 0.55711(8) 0.0532(5) Uani Cl 1.0
Cl2 0.39114(7) 0.40946(12) 0.15329(8) 0.0585(5) Uani Cl 1.0
Cl3 0.26537(8) 0.29410(13) 0.16412(9) 0.0705(6) Uani Cl 1.0
N1 0.3956(2) 0.6310(3) 0.4975(3) 0.046(1) Uani N 1.0
N2 0.3221(2) 0.4419(4) 0.5425(3) 0.052(2) Uani N 1.0
N3 0.2914(2) 0.5876(3) 0.4860(3) 0.046(1) Uani N 1.0
N4 0.3239(2) 0.4752(4) 0.3980(3) 0.046(1) Uani N 1.0
N5 0.3052(3) 0.4689(4) 0.2319(3) 0.052(2) Uani N 1.0
N6 0.3977(3) 0.2682(4) 0.2654(3) 0.052(1) Uani N 1.0
N7 0.4051(2) 0.4121(3) 0.3201(3) 0.047(1) Uani N 1.0
C1 0.3059(3) 0.6752(5) 0.4999(4) 0.056(2) Uani C 1.0
C2 0.3595(3) 0.6928(5) 0.4891(4) 0.053(2) Uani C 1.0
C3 0.3723(4) 0.7697(5) 0.4745(5) 0.079(3) Uani C 1.0
C4 0.4231(5) 0.7811(6) 0.4650(6) 0.101(3) Uani C 1.0
C5 0.4608(4) 0.7165(6) 0.4732(5) 0.082(3) Uani C 1.0
C6 0.4453(3) 0.6420(5) 0.4885(4) 0.058(2) Uani C 1.0
C7 0.2576(3) 0.5546(5) 0.5229(4) 0.055(2) Uani C 1.0
C8 0.2696(3) 0.4664(5) 0.5354(3) 0.052(2) Uani C 1.0
C9 0.2309(4) 0.4122(6) 0.5437(4) 0.071(2) Uani C 1.0
C10 0.2459(4) 0.3337(6) 0.5594(5) 0.082(3) Uani C 1.0
C11 0.3002(5) 0.3089(5) 0.5661(5) 0.083(3) Uani C 1.0
C12 0.3369(3) 0.3643(5) 0.5568(4) 0.065(2) Uani C 1.0
C13 0.2617(3) 0.5745(5) 0.4103(3) 0.058(2) Uani C 1.0
C14 0.2704(3) 0.4917(4) 0.3887(3) 0.048(2) Uani C 1.0
C15 0.2251(3) 0.4381(5) 0.3598(4) 0.063(2) Uani C 1.0
C16 0.2376(4) 0.3624(6) 0.3414(4) 0.075(2) Uani C 1.0
C17 0.2928(4) 0.3441(5) 0.3503(4) 0.061(2) Uani C 1.0
C18 0.3353(3) 0.4031(5) 0.3774(3) 0.050(2) Uani C 1.0
C19 0.3960(3) 0.3893(5) 0.3830(4) 0.059(2) Uani C 1.0
C20 0.4011(3) 0.4998(5) 0.3088(4) 0.067(2) Uani C 1.0
C21 0.3402(4) 0.5257(5) 0.2700(4) 0.060(2) Uani C 1.0
C22 0.3233(5) 0.6023(5) 0.2742(5) 0.081(3) Uani C 1.0
C23 0.2644(7) 0.6218(7) 0.2380(6) 0.110(4) Uani C 1.0
C24 0.2284(5) 0.5654(8) 0.2004(5) 0.098(4) Uani C 1.0
C25 0.2497(4) 0.4871(6) 0.1974(4) 0.075(3) Uani C 1.0
C26 0.4609(3) 0.3776(5) 0.3225(4) 0.056(2) Uani C 1.0
C27 0.4513(3) 0.2893(5) 0.3082(3) 0.056(2) Uani C 1.0
C28 0.4946(4) 0.2332(7) 0.3357(4) 0.083(3) Uani C 1.0
C29 0.4818(5) 0.1530(7) 0.3194(6) 0.099(4) Uani C 1.0
C30 0.4284(6) 0.1314(6) 0.2756(7) 0.107(4) Uani C 1.0
C31 0.3858(4) 0.1905(5) 0.2476(5) 0.081(3) Uani C 1.0
Cl/OW1 0.5718(8) -0.0077(9) 0.5511(12) 0.674(9) Uani Cl/O1 1.0
Cl/OW2 0.8985(3) 0.4793(5) 0.5812(4) 0.205(4) Uani Cl/O2 1.0
OW1 0.9979(15) 0.1769(20) 0.1788(11) 0.309(9) Uani O 0.5
OW2 0.9490(8) 0.0990(11) 0.2017(7) 0.143(6) Uani O 0.5
OW3 0.9398(8) 0.5657(10) 0.7077(14) 0.432(9) Uani O 1.0
OW4 0.1060(4) 0.3182(5) 0.5621(6) 0.178(4) Uani O 1.0
OW5 0.9283(6) 0.3143(9) 0.0894(10) 0.310(8) Uani O 1.0
OW6 1.0885(15) 0.2656(16) 0.2634(19) 0.326(9) Uani O 0.5
OW6' 1.0676(15) 0.4202(17) 0.1656(22) 0.326(9) Uani O 0.5
H1C1 0.3120 0.6879 0.5482 0.056 Uani H 1.0
H2C1 0.2735 0.7088 0.4682 0.056 Uani H 1.0
HC3 0.3457 0.8158 0.4710 0.079 Uani H 1.0
HC4 0.4328 0.8355 0.4523 0.101 Uani H 1.0
HC5 0.4983 0.7243 0.4680 0.082 Uani H 1.0
HC6 0.4714 0.5950 0.4931 0.058 Uani H 1.0
H1C7 0.2154 0.5627 0.4950 0.055 Uani H 1.0
H2C7 0.2685 0.5831 0.5676 0.055 Uani H 1.0
HC9 0.1915 0.4310 0.5381 0.071 Uani H 1.0
HC10 0.2182 0.2948 0.5660 0.082 Uani H 1.0
HC11 0.3126 0.2516 0.5776 0.083 Uani H 1.0
HC12 0.3760 0.3463 0.5607 0.065 Uani H 1.0
H1C13 0.2774 0.6143 0.3866 0.058 Uani H 1.0
H2C13 0.2194 0.5837 0.3964 0.058 Uani H 1.0
HC15 0.1846 0.4535 0.3524 0.063 Uani H 1.0
HC16 0.2062 0.3215 0.3216 0.075 Uani H 1.0
HC17 0.3027 0.2898 0.3377 0.061 Uani H 1.0
H1C19 0.4054 0.3307 0.3923 0.059 Uani H 1.0
H2C19 0.4229 0.4220 0.4220 0.059 Uani H 1.0
H1C20 0.4249 0.5151 0.2825 0.067 Uani H 1.0
H2C20 0.4165 0.5277 0.3540 0.067 Uani H 1.0
HC22 0.3515 0.6438 0.3021 0.081 Uani H 1.0
HC23 0.2501 0.6774 0.2406 0.110 Uani H 1.0
HC24 0.1866 0.5782 0.1744 0.098 Uani H 1.0
HC25 0.2227 0.4448 0.1689 0.075 Uani H 1.0
H1C26 0.4922 0.3862 0.3687 0.056 Uani H 1.0
H2C26 0.4721 0.4038 0.2872 0.056 Uani H 1.0
HC28 0.5344 0.2502 0.3667 0.083 Uani H 1.0
HC29 0.5121 0.1109 0.3403 0.099 Uani H 1.0
HC30 0.4194 0.0734 0.2631 0.107 Uani H 1.0
HC31 0.3464 0.1748 0.2143 0.081 Uani H 1.0

loop_
_atom_site_aniso_label
_atom_site_aniso_U_11
_atom_site_aniso_U_22
_atom_site_aniso_U_33
_atom_site_aniso_U_12
_atom_site_aniso_U_13
_atom_site_aniso_U_23
_atom_site_aniso_type_symbol
Cu1 0.0426(5) 0.0511(6) 0.0485(6) 0.0071(5) 0.0212(4) 0.0038(5) Cu
Cu2 0.0447(5) 0.0507(6) 0.0369(5) -0.0002(5) 0.0161(4) -0.0016(5) Cu
Cl1 0.0480(9) 0.062(1) 0.049(1) 0.0138(8) 0.0183(8) -0.0001(9) Cl
Cl2 0.054(1) 0.084(1) 0.0434(9) -0.0006(9) 0.0260(8) 0.0098(9) Cl
Cl3 0.065(1) 0.082(1) 0.055(1) -0.024(1) 0.0135(9) -0.005(1) Cl
N1 0.052(3) 0.047(3) 0.046(3) 0.007(3) 0.027(3) 0.001(3) N
N2 0.058(4) 0.058(4) 0.042(3) -0.003(3) 0.022(3) -0.001(3) N
N3 0.047(3) 0.050(4) 0.044(3) 0.010(3) 0.021(3) 0.001(3) N
N4 0.049(3) 0.058(4) 0.034(3) 0.005(3) 0.018(3) -0.005(3) N
N5 0.058(4) 0.066(4) 0.042(3) 0.016(3) 0.031(3) 0.010(3) N
N6 0.064(4) 0.051(4) 0.047(3) 0.005(3) 0.030(3) -0.002(3) N
N7 0.047(3) 0.053(4) 0.044(3) -0.001(3) 0.020(3) -0.014(3) N
C1 0.058(4) 0.060(5) 0.054(5) 0.012(4) 0.027(4) 0.000(4) C
C2 0.058(4) 0.054(5) 0.050(4) 0.012(4) 0.023(4) 0.006(4) C
C3 0.076(6) 0.056(6) 0.104(7) 0.014(4) 0.035(5) 0.023(5) C
C4 0.094(7) 0.071(7) 0.140(9) -0.005(6) 0.047(7) 0.039(7) C
C5 0.072(6) 0.089(7) 0.094(7) -0.015(5) 0.040(5) 0.017(6) C
C6 0.056(4) 0.062(5) 0.060(5) 0.000(4) 0.028(4) 0.004(4) C
C7 0.050(4) 0.071(5) 0.056(5) 0.004(4) 0.035(4) 0.000(4) C
C8 0.054(4) 0.074(5) 0.037(4) 0.002(4) 0.027(3) -0.003(4) C
C9 0.068(5) 0.096(7) 0.057(5) -0.011(5) 0.032(4) -0.003(5) C
C10 0.090(7) 0.084(7) 0.085(7) -0.025(6) 0.047(6) -0.002(5) C
C11 0.113(8) 0.059(6) 0.090(7) -0.009(6) 0.052(6) 0.009(5) C
C12 0.076(6) 0.057(5) 0.066(5) 0.006(4) 0.030(4) 0.011(4) C
C13 0.056(4) 0.074(5) 0.037(4) 0.018(4) 0.012(3) 0.007(4) C
C14 0.047(4) 0.063(5) 0.034(4) 0.007(4) 0.017(3) 0.000(3) C
C15 0.061(5) 0.080(6) 0.052(5) 0.002(5) 0.026(4) -0.004(4) C
C16 0.072(6) 0.092(7) 0.069(6) -0.021(5) 0.037(5) -0.013(5) C
C17 0.085(6) 0.061(5) 0.049(4) -0.012(4) 0.038(4) -0.010(4) C
C18 0.052(4) 0.066(5) 0.029(3) 0.006(4) 0.014(3) 0.006(3) C
C19 0.058(4) 0.079(6) 0.041(4) 0.014(4) 0.020(3) -0.012(4) C
C20 0.072(5) 0.050(5) 0.078(6) -0.014(4) 0.029(5) -0.014(4) C
C21 0.082(6) 0.051(5) 0.065(5) 0.009(5) 0.049(5) 0.007(4) C
C22 0.135(9) 0.051(6) 0.088(7) 0.019(6) 0.076(7) 0.018(5) C
C23 0.191(9) 0.076(8) 0.095(8) 0.063(8) 0.091(9) 0.030(6) C
C24 0.115(9) 0.119(9) 0.073(7) 0.071(8) 0.050(7) 0.028(6) C
C25 0.076(6) 0.106(8) 0.048(5) 0.028(5) 0.032(4) 0.015(5) C
C26 0.040(4) 0.075(6) 0.048(4) 0.004(4) 0.010(3) -0.016(4) C
C27 0.058(5) 0.076(6) 0.039(4) 0.021(4) 0.024(4) 0.000(4) C
C28 0.083(6) 0.110(8) 0.056(5) 0.044(6) 0.027(5) 0.003(5) C
C29 0.112(9) 0.096(9) 0.097(8) 0.052(7) 0.049(7) 0.024(7) C
C30 0.163(9) 0.053(6) 0.139(9) 0.027(8) 0.095(9) 0.011(7) C
C31 0.110(8) 0.052(5) 0.091(7) 0.004(5) 0.051(6) -0.012(5) C
Cl/OW1 0.791(9) 0.296(9) 0.875(9) 0.179(9) 0.261(9) 0.136(9) Cl
Cl/OW2 0.104(5) 0.202(7) 0.240(8) 0.048(4) -0.006(4) 0.046(6) Cl
OW1 0.412(9) 0.357(9) 0.108(9) 0.092(9) 0.050(9) -0.068(9) O
OW2 0.182(9) 0.185(9) 0.074(9) -0.035(9) 0.063(9) -0.005(9) O
OW3 0.358(9) 0.262(9) 0.624(9) -0.112(9) 0.137(9) 0.107(9) O
OW4 0.107(6) 0.140(8) 0.289(9) -0.019(5) 0.078(7) 0.043(8) O
OW5 0.247(9) 0.258(9) 0.477(9) -0.090(9) 0.198(9) -0.166(9) O
OW6 0.356(9) 0.212(9) 0.458(9) -0.073(9) 0.210(9) -0.160(9) O
OW6 0.356(9) 0.212(9) 0.458(9) -0.073(9) 0.210(9) -0.160(9) O

loop_
_atom_type_symbol
_atom_type_description
Cl/O1 0.66Cl+0.34O
Cl/O2 0.34Cl+0.66O

loop_
_geom_angle_atom_site_label_1
_geom_angle_atom_site_label_2
_geom_angle_atom_site_label_3
_geom_angle
_geom_angle_site_symmetry_1
_geom_angle_site_symmetry_2
_geom_angle_site_symmetry_3
_geom_angle_publ_flag
Cl1 Cu1 Cl2 95.00(6) 1_555 1_555 2_565 no
Cl1 Cu1 N1 98.3(2) 1_555 1_555 1_555 no
Cl1 Cu1 N2 97.8(2) 1_555 1_555 1_555 no
Cl1 Cu1 N3 174.8(2) 1_555 1_555 1_555 no
Cl1 Cu1 N4 97.2(1) 1_555 1_555 1_555 no
Cl2 Cu1 N1 90.8(2) 2_565 1_555 1_555 no
Cl2 Cu1 N2 88.7(2) 2_565 1_555 1_555 no
Cl2 Cu1 N3 90.2(2) 2_565 1_555 1_555 no
Cl2 Cu1 N4 166.7(1) 2_565 1_555 1_555 no
N1 Cu1 N2 163.8(2) 1_555 1_555 1_555 no
N1 Cu1 N3 81.4(2) 1_555 1_555 1_555 no
N1 Cu1 N4 92.9(2) 1_555 1_555 1_555 no
N2 Cu1 N3 82.4(2) 1_555 1_555 1_555 no
N2 Cu1 N4 84.2(2) 1_555 1_555 1_555 no
N3 Cu1 N4 77.7(2) 1_555 1_555 1_555 no
Cl2 Cu2 Cl3 103.62(7) 1_555 1_555 1_555 no
Cl2 Cu2 N5 94.2(2) 1_555 1_555 1_555 no
Cl2 Cu2 N6 92.2(2) 1_555 1_555 1_555 no
Cl2 Cu2 N7 95.8(2) 1_555 1_555 1_555 no
Cl3 Cu2 N5 97.8(2) 1_555 1_555 1_555 no
Cl3 Cu2 N6 97.5(2) 1_555 1_555 1_555 no
Cl3 Cu2 N7 160.6(2) 1_555 1_555 1_555 no
N5 Cu2 N6 161.5(2) 1_555 1_555 1_555 no
N5 Cu2 N7 81.3(2) 1_555 1_555 1_555 no
N6 Cu2 N7 80.8(2) 1_555 1_555 1_555 no
Cu1 N1 C2 114.3(5) 1_555 1_555 1_555 no
Cu1 N1 C6 126.0(5) 1_555 1_555 1_555 no
C2 N1 C6 119.8(6) 1_555 1_555 1_555 no
Cu1 N2 C8 113.6(5) 1_555 1_555 1_555 no
Cu1 N2 C12 126.9(5) 1_555 1_555 1_555 no
C8 N2 C12 119.5(7) 1_555 1_555 1_555 no
Cu1 N3 C1 105.1(4) 1_555 1_555 1_555 no
Cu1 N3 C7 105.8(4) 1_555 1_555 1_555 no
Cu1 N3 C13 110.7(4) 1_555 1_555 1_555 no
C1 N3 C7 113.7(5) 1_555 1_555 1_555 no
C1 N3 C13 109.4(5) 1_555 1_555 1_555 no
C7 N3 C13 111.8(5) 1_555 1_555 1_555 no
Cu1 N4 C14 95.3(4) 1_555 1_555 1_555 no
Cu1 N4 C18 124.7(4) 1_555 1_555 1_555 no
C14 N4 C18 118.4(6) 1_555 1_555 1_555 no
Cu2 N5 C21 114.3(5) 1_555 1_555 1_555 no
Cu2 N5 C25 127.2(6) 1_555 1_555 1_555 no
C21 N5 C25 118.5(7) 1_555 1_555 1_555 no
Cu2 N6 C27 113.0(5) 1_555 1_555 1_555 no
Cu2 N6 C31 127.3(6) 1_555 1_555 1_555 no
C27 N6 C31 119.6(7) 1_555 1_555 1_555 no
Cu2 N7 C19 112.6(4) 1_555 1_555 1_555 no
Cu2 N7 C20 105.6(4) 1_555 1_555 1_555 no
Cu2 N7 C26 103.7(4) 1_555 1_555 1_555 no
C19 N7 C20 111.9(5) 1_555 1_555 1_555 no
C19 N7 C26 110.1(5) 1_555 1_555 1_555 no
C20 N7 C26 112.7(6) 1_555 1_555 1_555 no
N3 C1 C2 109.0(6) 1_555 1_555 1_555 no
N1 C2 C1 116.2(6) 1_555 1_555 1_555 no
N1 C2 C3 122.2(7) 1_555 1_555 1_555 no
C1 C2 C3 121.5(7) 1_555 1_555 1_555 no
C2 C3 C4 118.0(8) 1_555 1_555 1_555 no
C3 C4 C5 119.9(8) 1_555 1_555 1_555 no
C4 C5 C6 118.6(8) 1_555 1_555 1_555 no
N1 C6 C5 121.4(7) 1_555 1_555 1_555 no
N3 C7 C8 109.9(5) 1_555 1_555 1_555 no
N2 C8 C7 116.1(6) 1_555 1_555 1_555 no
N2 C8 C9 120.2(8) 1_555 1_555 1_555 no
C7 C8 C9 123.6(7) 1_555 1_555 1_555 no
C8 C9 C10 120.7(8) 1_555 1_555 1_555 no
C9 C10 C11 118.7(8) 1_555 1_555 1_555 no
C10 C11 C12 118.6(8) 1_555 1_555 1_555 no
N2 C12 C11 122.3(8) 1_555 1_555 1_555 no
N3 C13 C14 113.2(6) 1_555 1_555 1_555 no
N4 C14 C13 114.4(6) 1_555 1_555 1_555 no
N4 C14 C15 123.3(7) 1_555 1_555 1_555 no
C13 C14 C15 122.2(7) 1_555 1_555 1_555 no
C14 C15 C16 117.9(7) 1_555 1_555 1_555 no
C15 C16 C17 119.6(8) 1_555 1_555 1_555 no
C16 C17 C18 118.5(8) 1_555 1_555 1_555 no
N4 C18 C17 122.2(7) 1_555 1_555 1_555 no
N4 C18 C19 116.8(6) 1_555 1_555 1_555 no
C17 C18 C19 121.1(7) 1_555 1_555 1_555 no
N7 C19 C18 113.5(6) 1_555 1_555 1_555 no
N7 C20 C21 111.4(6) 1_555 1_555 1_555 no
N5 C21 C20 115.2(7) 1_555 1_555 1_555 no
N5 C21 C22 123.7(8) 1_555 1_555 1_555 no
C20 C21 C22 121.1(9) 1_555 1_555 1_555 no
C21 C22 C23 117.9(10) 1_555 1_555 1_555 no
C22 C23 C24 119.3(10) 1_555 1_555 1_555 no
C23 C24 C25 119.4(10) 1_555 1_555 1_555 no
N5 C25 C24 121.1(9) 1_555 1_555 1_555 no
N7 C26 C27 107.0(6) 1_555 1_555 1_555 no
N6 C27 C26 115.6(6) 1_555 1_555 1_555 no
N6 C27 C28 121.9(8) 1_555 1_555 1_555 no
C26 C27 C28 122.5(8) 1_555 1_555 1_555 no
C27 C28 C29 118.5(9) 1_555 1_555 1_555 no
C28 C29 C30 120.1(10) 1_555 1_555 1_555 no
C29 C30 C31 119.7(10) 1_555 1_555 1_555 no
N6 C31 C30 120.1(9) 1_555 1_555 1_555 no

loop_
_geom_bond_atom_site_label_1
_geom_bond_atom_site_label_2
_geom_bond_distance
_geom_bond_site_symmetry_1
_geom_bond_site_symmetry_2
_geom_bond_publ_flag
Cu1 Cl1 2.249(2) 1_555 1_555 no
Cu1 Cl2 2.774(2) 1_555 2_565 no
Cu1 N1 1.984(6) 1_555 1_555 no
Cu1 N2 2.001(6) 1_555 1_555 no
Cu1 N3 2.059(5) 1_555 1_555 no
Cu1 N4 2.638(5) 1_555 1_555 no
Cu2 Cl2 2.550(2) 1_555 1_555 no
Cu2 Cl3 2.255(2) 1_555 1_555 no
Cu2 N5 2.012(6) 1_555 1_555 no
Cu2 N6 2.004(6) 1_555 1_555 no
Cu2 N7 2.055(5) 1_555 1_555 no
N1 C2 1.334(8) 1_555 1_555 no
N1 C6 1.350(8) 1_555 1_555 no
N2 C8 1.333(8) 1_555 1_555 no
N2 C12 1.341(9) 1_555 1_555 no
N3 C1 1.498(9) 1_555 1_555 no
N3 C7 1.472(8) 1_555 1_555 no
N3 C13 1.504(8) 1_555 1_555 no
N4 C14 1.311(8) 1_555 1_555 no
N4 C18 1.342(8) 1_555 1_555 no
N5 C21 1.327(9) 1_555 1_555 no
N5 C25 1.332(9) 1_555 1_555 no
N6 C27 1.343(9) 1_555 1_555 no
N6 C31 1.344(10) 1_555 1_555 no
N7 C19 1.494(9) 1_555 1_555 no
N7 C20 1.472(9) 1_555 1_555 no
N7 C26 1.500(8) 1_555 1_555 no
C1 C2 1.485(9) 1_555 1_555 no
C2 C3 1.381(10) 1_555 1_555 no
C3 C4 1.384(12) 1_555 1_555 no
C4 C5 1.395(12) 1_555 1_555 no
C5 C6 1.372(11) 1_555 1_555 no
C7 C8 1.496(10) 1_555 1_555 no
C8 C9 1.386(10) 1_555 1_555 no
C9 C10 1.360(12) 1_555 1_555 no
C10 C11 1.380(12) 1_555 1_555 no
C11 C12 1.372(11) 1_555 1_555 no
C13 C14 1.491(10) 1_555 1_555 no
C14 C15 1.386(10) 1_555 1_555 no
C15 C16 1.389(11) 1_555 1_555 no
C16 C17 1.359(11) 1_555 1_555 no
C17 C18 1.396(10) 1_555 1_555 no
C18 C19 1.503(9) 1_555 1_555 no
C20 C21 1.490(11) 1_555 1_555 no
C21 C22 1.355(11) 1_555 1_555 no
C22 C23 1.411(15) 1_555 1_555 no
C23 C24 1.331(16) 1_555 1_555 no
C24 C25 1.416(12) 1_555 1_555 no
C26 C27 1.496(10) 1_555 1_555 no
C27 C28 1.375(10) 1_555 1_555 no
C28 C29 1.380(14) 1_555 1_555 no
C29 C30 1.348(15) 1_555 1_555 no
C30 C31 1.402(14) 1_555 1_555 no
